data_7133157
loop_
_publ_author_name
'Biswas, Shuva'
'Mandal, Arnab'
'Swain, Diptikanta'
'Biswas, Kanishka'

_publ_section_title
;
 Synthesis and soft crystal structure-induced broad emission of
 (NH<sub>3</sub>C<sub>6</sub>H<sub>12</sub>NH<sub>3</sub>)InBr<sub>5</sub>&#xb7;2H<sub>2</sub>O.
;
_journal_issue 60
_journal_name_full 'Chemical communications (Cambridge, England)'
_journal_page_first 7757
_journal_page_last 7760
_journal_paper_doi 10.1039/d4cc01822b
_journal_volume 60
_journal_year 2024
_chemical_formula_sum 'C6 H22 Br5 In N2 O2'
_chemical_formula_weight 668.62
_space_group_crystal_system monoclinic
_space_group_IT_number 14
_space_group_name_Hall '-P 2yn'
_space_group_name_H-M_alt 'P 1 21/n 1'
_atom_sites_solution_hydrogens mixed
_audit_creation_method SHELXL-2018/3
_audit_update_record
;
2024-05-18 deposited with the CCDC.	2024-06-06 downloaded from the CCDC.
;
_cell_angle_alpha 90
_cell_angle_beta 91.232(7)
_cell_angle_gamma 90
_cell_formula_units_Z 4
_cell_length_a 7.8333(13)
_cell_length_b 20.223(3)
_cell_length_c 10.9317(17)
_cell_measurement_reflns_used 9899
_cell_measurement_temperature 127(2)
_cell_measurement_theta_max 26.864
_cell_measurement_theta_min 2.74
_cell_volume 1731.3(5)
_computing_cell_refinement 'Bruker SAINT'
_computing_data_collection 'Bruker APEX 3'
_computing_data_reduction 'Bruker SAINT'
_computing_structure_refinement 'SHELXL-2018/3 (Sheldrick, 2018)'
_computing_structure_solution 'SHELXS-97 (Sheldrick, 2008)'
_diffrn_ambient_temperature 127(2)
_diffrn_measured_fraction_theta_full 0.998
_diffrn_measured_fraction_theta_max 0.986
_diffrn_measurement_device_type 'Bruker D8 Venture'
_diffrn_measurement_method '\f and \w scans'
_diffrn_radiation_type MoK\a
_diffrn_radiation_wavelength 0.71073
_diffrn_reflns_av_R_equivalents 0.0803
_diffrn_reflns_av_unetI/netI 0.0460
_diffrn_reflns_Laue_measured_fraction_full 0.998
_diffrn_reflns_Laue_measured_fraction_max 0.986
_diffrn_reflns_limit_h_max 10
_diffrn_reflns_limit_h_min -10
_diffrn_reflns_limit_k_max 25
_diffrn_reflns_limit_k_min -25
_diffrn_reflns_limit_l_max 14
_diffrn_reflns_limit_l_min -14
_diffrn_reflns_number 34407
_diffrn_reflns_point_group_measured_fraction_full 0.998
_diffrn_reflns_point_group_measured_fraction_max 0.986
_diffrn_reflns_theta_full 25.242
_diffrn_reflns_theta_max 27.352
_diffrn_reflns_theta_min 2.601
_exptl_absorpt_coefficient_mu 12.896
_exptl_absorpt_correction_T_max 0.735
_exptl_absorpt_correction_T_min 0.594
_exptl_absorpt_correction_type multi-scan
_exptl_absorpt_process_details
;
SADABS-2016/2 (Bruker,2016/2)
;
_exptl_crystal_colour white
_exptl_crystal_density_diffrn 2.565
_exptl_crystal_description block
_exptl_crystal_F_000 1248
_exptl_crystal_size_max 0.220
_exptl_crystal_size_mid 0.150
_exptl_crystal_size_min 0.100
_refine_diff_density_max 3.700
_refine_diff_density_min -1.395
_refine_diff_density_rms 0.341
_refine_ls_extinction_method none
_refine_ls_goodness_of_fit_ref 1.078
_refine_ls_hydrogen_treatment mixed
_refine_ls_matrix_type full
_refine_ls_number_parameters 158
_refine_ls_number_reflns 3854
_refine_ls_number_restraints 25
_refine_ls_restrained_S_all 1.076
_refine_ls_R_factor_all 0.1042
_refine_ls_R_factor_gt 0.0865
_refine_ls_shift/su_max 0.000
_refine_ls_shift/su_mean 0.000
_refine_ls_structure_factor_coef Fsqd
_refine_ls_weighting_details 'w=1/[\s^2^(Fo^2^)+(0.1505P)^2^+49.7913P] where P=(Fo^2^+2Fc^2^)/3'
_refine_ls_weighting_scheme calc
_refine_ls_wR_factor_gt 0.2492
_refine_ls_wR_factor_ref 0.2686
_reflns_Friedel_coverage 0.000
_reflns_number_gt 3102
_reflns_number_total 3854
_reflns_threshold_expression 'I > 2\s(I)'
_cod_data_source_file d4cc01822b2.cif
_cod_data_source_block shelx_CCDC1
_cod_depositor_comments 'Adding full bibliography for 7133156--7133157.cif.'
_cod_original_sg_symbol_H-M 'P 21/n'
_cod_database_code 7133157
_shelx_shelxl_version_number 2018/3
_shelx_space_group_comment
;
The symmetry employed for this shelxl refinement is uniquely defined
by the following loop, which should always be used as a source of
symmetry information in preference to the above space-group names.
They are only intended as comments.
;
_shelx_estimated_absorpt_t_min 0.164
_shelx_estimated_absorpt_t_max 0.359

loop_
_space_group_symop_operation_xyz
'x, y, z'
'-x+1/2, y+1/2, -z+1/2'
'-x, -y, -z'
'x-1/2, -y-1/2, z-1/2'

loop_
_atom_site_label
_atom_site_type_symbol
_atom_site_fract_x
_atom_site_fract_y
_atom_site_fract_z
_atom_site_U_iso_or_equiv
_atom_site_adp_type
_atom_site_occupancy
_atom_site_site_symmetry_order
_atom_site_calc_flag
_atom_site_refinement_flags_posn
_atom_site_refinement_flags_adp
_atom_site_refinement_flags_occupancy
_atom_site_disorder_assembly
_atom_site_disorder_group
N1 N 0.7804(17) 0.2391(4) 0.4694(9) 0.050(4) Uani 1 1 d D . . . .
H1A H 0.896504 0.237570 0.469160 0.075 Uiso 1 1 calc R U . . .
H1B H 0.744155 0.237060 0.547843 0.075 Uiso 1 1 calc R U . . .
H1C H 0.743904 0.277587 0.434446 0.075 Uiso 1 1 calc R U . . .
N8 N 0.777(2) -0.0145(6) 0.1124(6) 0.042(4) Uani 1 1 d D . . . .
H8A H 0.720880 0.024752 0.104969 0.064 Uiso 1 1 calc R U . . .
H8B H 0.739003 -0.042711 0.052954 0.064 Uiso 1 1 calc R U . . .
H8C H 0.891049 -0.007716 0.104519 0.064 Uiso 1 1 calc R U . . .
C7 C 0.744(2) -0.0439(4) 0.2357(4) 0.043(4) Uani 1 1 d D . . . .
H7A H 0.818466 -0.083057 0.246549 0.051 Uiso 1 1 calc R U . . .
H7B H 0.624285 -0.059577 0.236047 0.051 Uiso 1 1 calc R U . . .
C3 C 0.7987(12) 0.1173(3) 0.4225(9) 0.108(15) Uani 1 1 d D . . . .
H3A H 0.783607 0.102737 0.508032 0.130 Uiso 1 1 calc R U . . .
H3B H 0.922190 0.120862 0.406256 0.130 Uiso 1 1 calc R U . . .
C2 C 0.7090(13) 0.1817(3) 0.3981(11) 0.099(10) Uani 1 1 d D U . . .
H2A H 0.586936 0.176511 0.417818 0.119 Uiso 1 1 calc R U . . .
H2B H 0.715272 0.191855 0.309762 0.119 Uiso 1 1 calc R U . . .
C6 C 0.722(3) -0.0364(6) 0.4561(7) 0.118(17) Uani 1 1 d D . . . .
H6A H 0.608036 -0.055516 0.443216 0.177 Uiso 1 1 calc R U . . .
H6B H 0.720456 -0.006083 0.526077 0.177 Uiso 1 1 calc R U . . .
H6C H 0.804626 -0.071804 0.472479 0.177 Uiso 1 1 calc R U . . .
C5 C 0.7719(17) 0.0009(2) 0.3437(5) 0.120(17) Uani 1 1 d D . . . .
H5 H 0.898930 0.004705 0.351743 0.144 Uiso 1 1 calc R U . . .
C4 C 0.7116(14) 0.0711(3) 0.3339(9) 0.108(12) Uani 1 1 d D U . . .
H4A H 0.730585 0.087049 0.249696 0.129 Uiso 1 1 calc R U . . .
H4B H 0.587133 0.072267 0.347826 0.129 Uiso 1 1 calc R U . . .
O1W O 0.7269(19) 0.2558(6) 0.9575(11) 0.042(3) Uani 1 1 d D . . . .
O2W O 0.7223(16) -0.1449(7) 0.6888(15) 0.065(5) Uani 1 1 d D . . . .
In1 In 0.75471(18) 0.15289(6) 0.87505(10) 0.0347(3) Uani 1 1 d . . . . .
Br1 Br 0.9940(3) 0.20209(10) 0.73747(17) 0.0453(5) Uani 1 1 d . . . . .
Br2 Br 0.5204(3) 0.19498(9) 0.71478(17) 0.0428(5) Uani 1 1 d . . . . .
Br3 Br 0.5147(2) 0.12067(9) 1.03315(16) 0.0382(4) Uani 1 1 d . . . . .
Br4 Br 0.9950(3) 0.13231(9) 1.04996(16) 0.0390(4) Uani 1 1 d . . . . .
Br5 Br 0.7705(3) 0.03052(9) 0.79826(16) 0.0396(4) Uani 1 1 d . . . . .
H2WB H 0.617543 -0.138783 0.729323 0.059 Uiso 1 1 d D U . . .
H1WA H 0.75(3) 0.299(5) 0.921(15) 0.059 Uiso 1 1 d D U . . .
H1WB H 0.77(3) 0.262(9) 1.041(7) 0.059 Uiso 1 1 d D U . . .
H2WA H 0.786(12) -0.104(5) 0.707(18) 0.059 Uiso 1 1 d D U . . .

loop_
_atom_site_aniso_label
_atom_site_aniso_U_11
_atom_site_aniso_U_22
_atom_site_aniso_U_33
_atom_site_aniso_U_23
_atom_site_aniso_U_13
_atom_site_aniso_U_12
N1 0.074(12) 0.036(8) 0.041(9) 0.009(7) -0.002(8) -0.007(8)
N8 0.054(10) 0.034(8) 0.039(8) 0.012(6) 0.015(7) -0.003(7)
C7 0.061(12) 0.041(9) 0.027(8) 0.009(7) 0.007(8) -0.002(9)
C3 0.21(5) 0.058(17) 0.054(15) 0.020(13) 0.02(2) -0.03(2)
C2 0.111(13) 0.098(13) 0.088(13) 0.003(9) -0.002(9) -0.005(9)
C6 0.24(5) 0.053(16) 0.058(17) -0.011(13) 0.02(3) -0.02(2)
C5 0.26(5) 0.057(16) 0.043(13) -0.010(12) 0.05(2) -0.03(2)
C4 0.120(14) 0.103(14) 0.101(14) -0.003(9) 0.005(9) -0.003(9)
O1W 0.059(8) 0.032(6) 0.037(6) 0.006(5) 0.001(6) -0.004(6)
O2W 0.110(15) 0.032(7) 0.052(9) 0.002(6) 0.005(9) -0.004(8)
In1 0.0461(7) 0.0274(6) 0.0305(6) 0.0023(4) 0.0011(5) 0.0009(5)
Br1 0.0511(11) 0.0472(11) 0.0377(9) 0.0095(8) 0.0033(8) -0.0002(8)
Br2 0.0511(11) 0.0393(9) 0.0379(9) 0.0085(7) -0.0032(8) -0.0001(8)
Br3 0.0460(10) 0.0338(9) 0.0349(8) 0.0011(6) 0.0044(7) 0.0001(7)
Br4 0.0501(10) 0.0324(8) 0.0343(8) 0.0017(7) -0.0044(8) -0.0030(7)
Br5 0.0507(11) 0.0326(8) 0.0354(8) -0.0035(6) 0.0005(8) 0.0009(7)

loop_
_atom_type_symbol
_atom_type_description
_atom_type_scat_dispersion_real
_atom_type_scat_dispersion_imag
_atom_type_scat_source
C C 0.0033 0.0016 'International Tables Vol C Tables 4.2.6.8 and 6.1.1.4'
H H 0.0000 0.0000 'International Tables Vol C Tables 4.2.6.8 and 6.1.1.4'
N N 0.0061 0.0033 'International Tables Vol C Tables 4.2.6.8 and 6.1.1.4'
O O 0.0106 0.0060 'International Tables Vol C Tables 4.2.6.8 and 6.1.1.4'
Br Br -0.2901 2.4595 'International Tables Vol C Tables 4.2.6.8 and 6.1.1.4'
In In -0.7276 1.3100 'International Tables Vol C Tables 4.2.6.8 and 6.1.1.4'

loop_
_geom_angle_atom_site_label_1
_geom_angle_atom_site_label_2
_geom_angle_atom_site_label_3
_geom_angle
_geom_angle_site_symmetry_1
_geom_angle_site_symmetry_3
_geom_angle_publ_flag
C2 N1 H1A 109.5 . . ?
C2 N1 H1B 109.5 . . ?
H1A N1 H1B 109.5 . . ?
C2 N1 H1C 109.5 . . ?
H1A N1 H1C 109.5 . . ?
H1B N1 H1C 109.5 . . ?
C7 N8 H8A 109.5 . . ?
C7 N8 H8B 109.5 . . ?
H8A N8 H8B 109.5 . . ?
C7 N8 H8C 109.5 . . ?
H8A N8 H8C 109.5 . . ?
H8B N8 H8C 109.5 . . ?
N8 C7 C5 116.3(6) . . ?
N8 C7 H7A 108.2 . . ?
C5 C7 H7A 108.2 . . ?
N8 C7 H7B 108.2 . . ?
C5 C7 H7B 108.2 . . ?
H7A C7 H7B 107.4 . . ?
C2 C3 C4 102.8(5) . . ?
C2 C3 H3A 111.2 . . ?
C4 C3 H3A 111.2 . . ?
C2 C3 H3B 111.2 . . ?
C4 C3 H3B 111.2 . . ?
H3A C3 H3B 109.1 . . ?
C3 C2 N1 114.3(7) . . ?
C3 C2 H2A 108.7 . . ?
N1 C2 H2A 108.7 . . ?
C3 C2 H2B 108.7 . . ?
N1 C2 H2B 108.7 . . ?
H2A C2 H2B 107.6 . . ?
C5 C6 H6A 109.5 . . ?
C5 C6 H6B 109.5 . . ?
H6A C6 H6B 109.5 . . ?
C5 C6 H6C 109.5 . . ?
H6A C6 H6C 109.5 . . ?
H6B C6 H6C 109.5 . . ?
C6 C5 C4 116.5(9) . . ?
C6 C5 C7 107.8(6) . . ?
C4 C5 C7 118.3(7) . . ?
C6 C5 H5 104.1 . . ?
C4 C5 H5 104.1 . . ?
C7 C5 H5 104.1 . . ?
C3 C4 C5 114.0(5) . . ?
C3 C4 H4A 108.8 . . ?
C5 C4 H4A 108.8 . . ?
C3 C4 H4B 108.8 . . ?
C5 C4 H4B 108.8 . . ?
H4A C4 H4B 107.7 . . ?
In1 O1W H1WA 130(10) . . ?
In1 O1W H1WB 116(10) . . ?
H1WA O1W H1WB 102(2) . . ?
H2WB O2W H2WA 104 . . ?
O1W In1 Br5 174.5(3) . . ?
O1W In1 Br1 87.5(3) . . ?
Br5 In1 Br1 97.78(7) . . ?
O1W In1 Br2 84.1(4) . . ?
Br5 In1 Br2 97.39(7) . . ?
Br1 In1 Br2 89.57(7) . . ?
O1W In1 Br3 83.8(3) . . ?
Br5 In1 Br3 90.91(7) . . ?
Br1 In1 Br3 171.14(8) . . ?
Br2 In1 Br3 91.09(7) . . ?
O1W In1 Br4 86.1(4) . . ?
Br5 In1 Br4 92.55(7) . . ?
Br1 In1 Br4 88.19(7) . . ?
Br2 In1 Br4 170.02(7) . . ?
Br3 In1 Br4 89.65(7) . . ?

loop_
_geom_bond_atom_site_label_1
_geom_bond_atom_site_label_2
_geom_bond_distance
_geom_bond_site_symmetry_2
_geom_bond_publ_flag
N1 C2 1.5000(3) . ?
N1 H1A 0.9100 . ?
N1 H1B 0.9100 . ?
N1 H1C 0.9100 . ?
N8 C7 1.5000(3) . ?
N8 H8A 0.9100 . ?
N8 H8B 0.9100 . ?
N8 H8C 0.9100 . ?
C7 C5 1.5000(3) . ?
C7 H7A 0.9900 . ?
C7 H7B 0.9900 . ?
C3 C2 1.5000(3) . ?
C3 C4 1.5000(3) . ?
C3 H3A 0.9900 . ?
C3 H3B 0.9900 . ?
C2 H2A 0.9900 . ?
C2 H2B 0.9900 . ?
C6 C5 1.5000(3) . ?
C6 H6A 0.9800 . ?
C6 H6B 0.9800 . ?
C6 H6C 0.9800 . ?
C5 C4 1.5000(3) . ?
C5 H5 1.0000 . ?
C4 H4A 0.9900 . ?
C4 H4B 0.9900 . ?
O1W In1 2.280(13) . ?
O1W H1WA 0.979(10) . ?
O1W H1WB 0.979(10) . ?
O2W H2WB 0.949 . ?
O2W H2WA 0.980(10) . ?
In1 Br5 2.617(2) . ?
In1 Br1 2.624(2) . ?
In1 Br2 2.650(2) . ?
In1 Br3 2.662(2) . ?
In1 Br4 2.687(2) . ?

loop_
_geom_hbond_atom_site_label_D
_geom_hbond_atom_site_label_H
_geom_hbond_atom_site_label_A
_geom_hbond_distance_DH
_geom_hbond_distance_HA
_geom_hbond_distance_DA
_geom_hbond_angle_DHA
_geom_hbond_site_symmetry_A
_geom_hbond_publ_flag
O1W H1WB Br2 0.979(10) 2.83(9) 3.729(14) 153(15) 4_666 yes
O2W H2WA Br5 0.980(10) 2.91(5) 3.760(15) 146(5) . yes
N1 H1A O1W 0.91 2.60 3.50(2) 174.4 4_665 yes
N1 H1B Br2 0.91 2.70 3.518(12) 150.8 . yes
N1 H1C Br1 0.91 2.91 3.554(11) 129.2 4_565 yes
N8 H8A Br3 0.91 2.63 3.517(13) 164.0 1_554 yes
N8 H8C Br5 0.91 2.87 3.671(15) 147.3 3_756 yes
O1W H1WA O2W 0.979(10) 1.67(7) 2.603(18) 158(16) 2_656 yes
O1W H1WB Br2 0.979(10) 2.83(9) 3.729(14) 153(15) 4_666 yes
O2W H2WA Br5 0.980(10) 2.91(5) 3.760(15) 146(5) . yes
N1 H1B Br2 0.91 2.70 3.518(12) 150.8 . yes
N1 H1C Br1 0.91 2.91 3.554(11) 129.2 4_565 yes
N8 H8A Br3 0.91 2.63 3.517(13) 164.0 1_554 yes
N8 H8B Br3 0.91 2.69 3.493(13) 147.7 3_656 yes
N8 H8C Br5 0.91 2.87 3.671(15) 147.3 3_756 yes
